data_4323591
loop_
_publ_author_name
'Jacek Wojaczy\'nski'
'Lechos\/law Latos-Gra\.zy\'nski'
'Marilyn M. Olmstead'
'Alan L. Balch'

_publ_section_title
;
 Cyclic Metalloporphyrin Trimers: 1H NMR Identification of Trimeric
 Heterometallic (Iron(III), Gallium(III), Manganese(III))
 2-Hydroxy-5,10,15,20-tetraphenylporphyrins and X-ray Crystal Structure of
 the Iron(III) 2-Hydroxy-5,10,15,20-tetra-p-tolylporphyrin Trimer 1
;
_journal_name_full 'Inorganic Chemistry'
_journal_page_first 4548
_journal_page_last 4554
_journal_paper_doi 10.1021/ic970214q
_journal_volume 36
_journal_year 1997
_chemical_formula_sum 'C168 H159 Fe3 N12 O3'
_chemical_formula_weight 2561.62
_chemical_name_common '[2-O-FeTTP]~3~^.^3n-octane'
_chemical_name_systematic
; 
 ? 
;
_space_group_IT_number 14
_symmetry_cell_setting monoclinic
_symmetry_space_group_name_Hall '-P 2yn'
_symmetry_space_group_name_H-M 'P 1 21/n 1'
_atom_sites_solution_hydrogens geom
_atom_sites_solution_primary Patterson
_atom_sites_solution_secondary difmap
_audit_creation_method SHELXL
_cell_angle_alpha 90.00
_cell_angle_beta 105.83(3)
_cell_angle_gamma 90.00
_cell_formula_units_Z 4
_cell_length_a 16.729(6)
_cell_length_b 43.671(13)
_cell_length_c 19.564(7)
_cell_measurement_reflns_used 20
_cell_measurement_temperature 130(2)
_cell_measurement_theta_max 20.8
_cell_measurement_theta_min 3.2
_cell_volume 13751(8)
_computing_cell_refinement 'Siemens P3'
_computing_data_collection 'Siemens P3'
_computing_data_reduction 'Siemens XDISK'
_computing_molecular_graphics XP
_computing_publication_material XCIF
_computing_structure_refinement 'SHELXTL v. 5 (Sheldrick, 1994)'
_computing_structure_solution 'SHELXTL v. 5 (Sheldrick, 1994)'
_diffrn_ambient_temperature 130(2)
_diffrn_measurement_device 'Siemens P4'
_diffrn_measurement_method 2\q-\w
_diffrn_radiation_monochromator 'nickel filter'
_diffrn_radiation_source 'Siemens rotating Cu anode (15 kW)'
_diffrn_radiation_type CuK\a
_diffrn_radiation_wavelength 1.54178
_diffrn_reflns_av_R_equivalents 0.0925
_diffrn_reflns_av_sigmaI/netI 0.2081
_diffrn_reflns_limit_h_max 16
_diffrn_reflns_limit_h_min -17
_diffrn_reflns_limit_k_max 46
_diffrn_reflns_limit_k_min 0
_diffrn_reflns_limit_l_max 20
_diffrn_reflns_limit_l_min -17
_diffrn_reflns_number 11646
_diffrn_reflns_theta_max 55.71
_diffrn_reflns_theta_min 2.02
_diffrn_standards_decay_% <1%
_diffrn_standards_interval_count 198
_diffrn_standards_number 2
_exptl_absorpt_coefficient_mu 2.973
_exptl_absorpt_correction_T_max 0.96
_exptl_absorpt_correction_T_min 0.78
_exptl_absorpt_correction_type none
_exptl_crystal_colour black
_exptl_crystal_density_diffrn 1.237
_exptl_crystal_density_meas ?
_exptl_crystal_description needle
_exptl_crystal_F_000 5412
_exptl_crystal_size_max 0.36
_exptl_crystal_size_mid 0.10
_exptl_crystal_size_min 0.02
_refine_diff_density_max 0.412
_refine_diff_density_min -0.284
_refine_diff_density_rms 0.068
_refine_ls_extinction_coef 0.000039(14)
_refine_ls_extinction_expression Fc^*^=kFc[1+0.001xFc^2^\l^3^/sin(2\q)]^-1/4^
_refine_ls_extinction_method SHELXL
_refine_ls_goodness_of_fit_all 1.039
_refine_ls_goodness_of_fit_obs 1.228
_refine_ls_hydrogen_treatment riding
_refine_ls_matrix_type fullcycle
_refine_ls_number_parameters 1612
_refine_ls_number_reflns 10818
_refine_ls_number_restraints 69
_refine_ls_restrained_S_all 1.064
_refine_ls_restrained_S_obs 1.224
_refine_ls_R_factor_all 0.2052
_refine_ls_R_factor_obs 0.0890
_refine_ls_shift/esd_max -0.214
_refine_ls_shift/esd_mean 0.029
_refine_ls_structure_factor_coef Fsqd
_refine_ls_weighting_details 'w=1/[\s^2^(Fo^2^)+(0.1026P)^2^+0.0000P] where P=(Fo^2^+2Fc^2^)/3'
_refine_ls_weighting_scheme calc
_refine_ls_wR_factor_all 0.2563
_refine_ls_wR_factor_obs 0.1848
_reflns_number_observed 5072
_reflns_number_total 10825
_reflns_observed_criterion >2sigma(I)
_cod_data_source_file ic970214q.cif
_cod_data_source_block mn692
_cod_depositor_comments
;
The following automatic conversions were performed:

'_exptl_crystal_density_meas' value 'not measured' was changed to '?'
- the value is perceived as not measured.

Automatic conversion script
Id: cif_fix_values 3008 2015-01-20 13:52:24Z robertas 

The following automatic conversions were performed:

'_refine_ls_weighting_scheme' value 'calc
w=1/[\s^2^(Fo^2^)+(0.1026P)^2^+0.0000P] where P=(Fo^2^+2Fc^2^)/3' was
changed to 'calc'. New tag '_refine_ls_weighting_details' was
created. The value of the new tag was set to
'w=1/[\s^2^(Fo^2^)+(0.1026P)^2^+0.0000P] where P=(Fo^2^+2Fc^2^)/3'.

Automatic conversion script
Id: cif_fix_values 3143 2015-03-26 13:38:13Z robertas 
;
_cod_original_cell_volume 13750.7(81)
_cod_database_code 4323591

loop_
_symmetry_equiv_pos_as_xyz
'x, y, z'
'-x+1/2, y+1/2, -z+1/2'
'-x, -y, -z'
'x-1/2, -y-1/2, z-1/2'

loop_
_atom_site_aniso_label
_atom_site_aniso_U_11
_atom_site_aniso_U_22
_atom_site_aniso_U_33
_atom_site_aniso_U_23
_atom_site_aniso_U_13
_atom_site_aniso_U_12
Fe1 0.045(2) 0.047(2) 0.038(2) -0.0068(14) 0.0062(13) 0.0036(14)
O1 0.038(7) 0.048(7) 0.031(6) -0.005(5) 0.006(5) 0.000(5)
N1 0.037(10) 0.056(9) 0.027(8) 0.000(7) 0.001(8) 0.003(8)
N2 0.030(9) 0.042(9) 0.042(9) -0.008(7) -0.017(9) -0.002(7)
N3 0.039(11) 0.057(10) 0.050(10) -0.007(8) 0.000(9) -0.009(8)
N4 0.048(10) 0.037(8) 0.026(8) -0.004(6) 0.012(8) 0.012(7)
C1 0.030(12) 0.044(11) 0.043(12) -0.013(9) 0.006(10) 0.021(9)
C2 0.043(13) 0.033(11) 0.027(11) 0.001(8) -0.013(10) -0.010(9)
C3 0.014(10) 0.057(12) 0.059(13) -0.005(9) 0.025(10) 0.002(9)
C4 0.039(13) 0.034(11) 0.051(13) -0.005(9) 0.002(12) -0.010(9)
C5 0.042(13) 0.036(11) 0.034(12) -0.009(8) 0.000(10) 0.002(9)
C6 0.038(14) 0.060(13) 0.047(14) -0.005(10) 0.013(11) -0.004(10)
C7 0.065(15) 0.050(12) 0.036(12) 0.009(9) 0.004(10) 0.004(10)
C8 0.035(12) 0.056(12) 0.066(15) 0.008(10) 0.015(11) 0.007(9)
C9 0.039(13) 0.034(11) 0.049(13) 0.009(9) -0.006(12) 0.018(9)
C10 0.035(13) 0.056(12) 0.029(12) -0.003(9) -0.013(11) -0.008(10)
C11 0.060(17) 0.050(12) 0.049(14) -0.001(10) 0.028(13) 0.019(11)
C12 0.051(15) 0.070(14) 0.067(16) 0.014(11) -0.014(12) 0.012(11)
C13 0.069(15) 0.054(12) 0.028(11) -0.013(9) -0.022(11) 0.016(11)
C14 0.061(15) 0.039(11) 0.035(13) 0.003(9) -0.002(13) 0.008(11)
C15 0.079(16) 0.061(13) 0.020(12) -0.009(9) 0.027(12) 0.012(11)
C16 0.040(13) 0.050(11) 0.030(12) -0.011(9) -0.003(10) -0.006(9)
C17 0.042(14) 0.084(14) 0.035(12) -0.009(10) 0.013(10) 0.009(10)
C18 0.044(13) 0.102(16) 0.026(12) -0.014(10) -0.009(10) 0.014(11)
C19 0.039(12) 0.030(10) 0.038(12) -0.011(8) 0.001(11) 0.012(8)
C20 0.026(12) 0.032(10) 0.046(12) 0.005(9) -0.005(10) 0.012(9)
C21 0.057(14) 0.065(14) 0.026(11) -0.005(10) 0.007(10) -0.019(11)
C22 0.037(12) 0.119(18) 0.042(13) 0.009(12) 0.014(10) -0.004(11)
C23 0.048(15) 0.045(13) 0.128(21) 0.012(13) 0.020(13) -0.013(11)
C24 0.050(15) 0.086(17) 0.053(14) -0.026(13) -0.001(13) -0.031(13)
C25 0.042(13) 0.115(20) 0.081(16) -0.052(15) 0.042(13) -0.002(12)
C26 0.021(12) 0.058(13) 0.101(17) -0.029(11) 0.008(11) 0.016(10)
C27 0.074(15) 0.124(18) 0.071(14) -0.016(12) 0.048(12) -0.003(12)
C28 0.058(13) 0.023(11) 0.055(12) -0.022(10) 0.013(10) -0.010(11)
C29 0.084(15) 0.038(13) 0.083(15) 0.009(12) -0.014(13) 0.009(12)
C30 0.067(14) 0.053(15) 0.054(13) 0.015(10) -0.038(11) 0.010(11)
C31 0.039(12) 0.049(13) 0.048(12) -0.005(11) 0.006(10) -0.003(11)
C32 0.053(13) 0.047(12) 0.059(13) 0.008(11) 0.005(11) -0.010(11)
C33 0.052(13) 0.069(16) 0.041(12) 0.009(10) 0.016(10) -0.003(11)
C34 0.059(13) 0.087(14) 0.046(11) 0.008(10) 0.005(10) -0.003(11)
C35 0.066(14) 0.043(13) 0.056(14) -0.017(13) -0.006(11) 0.012(12)
C36 0.073(15) 0.071(16) 0.047(13) -0.030(12) 0.015(10) 0.035(13)
C37 0.084(16) 0.071(16) 0.060(14) 0.001(12) 0.024(12) 0.011(12)
C38 0.073(15) 0.112(20) 0.024(11) -0.008(13) 0.021(10) 0.044(14)
C39 0.129(20) 0.073(17) 0.046(14) 0.003(12) 0.025(13) 0.029(15)
C40 0.091(17) 0.107(21) 0.040(13) 0.006(13) 0.028(11) 0.019(14)
C41 0.143(21) 0.166(24) 0.097(17) 0.021(16) 0.070(16) 0.056(18)
C42 0.044(13) 0.051(13) 0.035(10) 0.004(10) 0.024(9) 0.011(12)
C43 0.056(14) 0.036(12) 0.054(12) 0.014(9) 0.020(11) 0.011(11)
C44 0.047(13) 0.042(12) 0.041(11) 0.005(9) 0.018(10) -0.004(10)
C45 0.024(11) 0.054(13) 0.041(11) -0.009(10) -0.002(9) -0.012(11)
C46 0.040(13) 0.076(15) 0.034(11) -0.012(10) 0.003(9) 0.001(12)
C47 0.039(13) 0.028(11) 0.073(13) -0.006(10) 0.033(11) -0.003(9)
C48 0.064(14) 0.038(11) 0.067(12) -0.020(9) 0.037(10) 0.002(9)
Fe2 0.048(2) 0.042(2) 0.036(2) -0.0016(13) 0.0083(13) 0.0022(14)
O2 0.041(7) 0.072(8) 0.045(7) -0.007(6) 0.009(6) 0.002(6)
N5 0.061(12) 0.036(9) 0.043(9) -0.010(7) 0.023(9) -0.008(9)
N6 0.029(9) 0.045(9) 0.043(9) -0.014(8) 0.001(7) -0.003(8)
N7 0.048(11) 0.040(9) 0.029(8) -0.007(7) 0.008(7) -0.012(8)
N8 0.017(9) 0.064(10) 0.029(8) 0.000(7) -0.001(7) 0.005(8)
C49 0.046(14) 0.040(12) 0.030(11) -0.010(9) 0.014(10) 0.000(11)
C50 0.078(16) 0.040(12) 0.023(11) -0.003(9) 0.012(11) 0.004(12)
C51 0.036(14) 0.057(14) 0.093(16) -0.017(12) 0.029(12) 0.001(11)
C52 0.041(15) 0.048(13) 0.052(13) 0.010(10) -0.005(11) 0.006(11)
C53 0.036(14) 0.032(12) 0.043(11) -0.006(9) 0.002(10) -0.008(11)
C54 0.040(14) 0.064(14) 0.038(11) -0.007(10) 0.010(10) 0.000(12)
C55 0.029(12) 0.060(14) 0.050(11) -0.003(10) 0.019(9) -0.006(10)
C56 0.037(13) 0.040(12) 0.047(11) 0.002(9) 0.000(9) -0.008(10)
C57 0.025(13) 0.077(15) 0.033(11) -0.015(10) 0.005(9) -0.009(12)
C58 0.017(12) 0.042(12) 0.046(11) -0.003(9) -0.007(9) 0.014(10)
C59 0.042(13) 0.044(12) 0.019(9) -0.004(8) -0.022(9) 0.010(11)
C60 0.031(12) 0.051(12) 0.025(9) -0.005(9) -0.004(8) -0.006(10)
C61 0.025(12) 0.049(12) 0.035(10) 0.003(9) -0.001(8) 0.006(9)
C62 0.030(13) 0.050(13) 0.038(11) -0.011(10) -0.008(9) 0.004(11)
C63 0.040(13) 0.035(12) 0.034(10) -0.018(9) 0.013(9) -0.021(10)
C64 0.019(11) 0.049(12) 0.043(10) -0.011(10) 0.009(9) -0.010(11)
C65 0.025(12) 0.036(11) 0.067(12) 0.004(10) 0.015(9) 0.010(10)
C66 0.040(14) 0.040(13) 0.083(14) -0.006(11) 0.032(10) 0.004(10)
C67 0.053(15) 0.047(13) 0.046(12) -0.004(10) 0.021(11) -0.012(11)
C68 0.061(15) 0.021(10) 0.031(10) -0.002(8) 0.013(10) -0.013(11)
C69 0.056(16) 0.035(13) 0.075(14) -0.013(11) 0.034(12) 0.012(12)
C70 0.029(14) 0.087(19) 0.114(17) 0.015(14) 0.004(12) 0.019(12)
C71 0.087(21) 0.102(21) 0.128(21) 0.011(17) 0.049(17) -0.009(19)
C72 0.086(21) 0.072(18) 0.129(22) 0.059(16) 0.069(17) 0.052(16)
C73 0.060(17) 0.119(22) 0.094(17) 0.016(15) 0.015(13) 0.021(15)
C74 0.058(15) 0.111(18) 0.060(13) -0.010(13) 0.028(12) -0.008(15)
C75 0.113(20) 0.159(23) 0.166(22) 0.095(18) 0.059(16) 0.095(18)
C76 0.031(11) 0.058(14) 0.053(14) -0.006(12) 0.013(9) -0.011(10)
C77 0.056(14) 0.084(17) 0.060(13) 0.008(13) 0.021(11) -0.009(12)
C78 0.066(15) 0.080(17) 0.102(19) -0.020(15) 0.024(14) -0.038(12)
C79 0.098(19) 0.100(22) 0.077(20) 0.002(17) 0.006(16) -0.017(16)
C80 0.099(18) 0.144(24) 0.057(16) 0.020(18) 0.047(13) -0.016(17)
C81 0.136(20) 0.074(16) 0.047(14) 0.003(12) 0.041(13) -0.014(14)
C82 0.092(18) 0.184(26) 0.147(21) 0.081(19) 0.018(15) -0.068(17)
C83 0.014(11) 0.057(14) 0.040(11) 0.015(10) -0.005(9) 0.001(10)
C84 0.042(13) 0.039(12) 0.049(11) 0.008(10) 0.010(9) -0.009(10)
C85 0.039(13) 0.055(13) 0.076(14) 0.002(11) 0.026(11) 0.024(11)
C86 0.064(16) 0.069(16) 0.055(14) 0.020(12) 0.024(12) 0.010(13)
C87 0.018(12) 0.072(15) 0.067(13) -0.002(11) -0.004(10) -0.023(10)
C88 0.025(11) 0.068(13) 0.042(11) -0.012(10) 0.005(9) 0.001(10)
C89 0.052(13) 0.108(16) 0.076(13) 0.028(12) 0.028(11) 0.018(12)
C90 0.039(12) 0.046(14) 0.050(12) 0.003(11) 0.018(9) 0.005(10)
C91 0.056(14) 0.070(15) 0.068(14) 0.007(12) 0.016(11) -0.009(12)
C92 0.058(15) 0.103(19) 0.082(16) 0.027(15) 0.030(12) -0.003(14)
C93 0.060(16) 0.086(19) 0.078(17) 0.036(16) -0.004(13) -0.008(15)
C94 0.038(14) 0.088(18) 0.094(17) 0.024(15) 0.007(12) -0.015(12)
C95 0.071(15) 0.038(13) 0.082(14) -0.002(12) 0.031(11) -0.003(11)
C96 0.077(15) 0.091(16) 0.116(17) 0.065(14) 0.029(13) 0.007(13)
Fe3 0.056(2) 0.044(2) 0.049(2) 0.0007(14) 0.0156(14) 0.0069(15)
O3 0.050(8) 0.038(8) 0.051(7) -0.010(6) 0.008(6) -0.002(6)
N9 0.073(12) 0.036(9) 0.039(8) -0.006(7) 0.028(8) -0.003(9)
N10 0.062(11) 0.020(8) 0.030(8) 0.003(7) -0.008(7) -0.009(9)
N11 0.047(10) 0.045(9) 0.037(8) 0.015(7) 0.012(7) -0.001(9)
N12 0.032(9) 0.054(11) 0.058(9) 0.007(8) 0.019(7) 0.002(9)
C97 0.061(15) 0.061(15) 0.027(10) -0.018(9) 0.023(9) -0.022(13)
C98 0.066(15) 0.032(13) 0.057(12) 0.001(9) 0.018(11) 0.005(11)
C99 0.057(16) 0.045(15) 0.025(10) -0.001(9) 0.013(10) 0.016(12)
C100 0.035(13) 0.048(13) 0.040(11) 0.010(9) 0.007(9) -0.006(12)
C101 0.036(13) 0.051(14) 0.053(12) 0.011(10) 0.012(10) 0.002(11)
C102 0.063(16) 0.046(14) 0.047(11) 0.000(10) 0.016(11) 0.045(13)
C103 0.045(14) 0.031(12) 0.085(14) 0.007(11) 0.022(11) -0.002(10)
C104 0.052(15) 0.052(15) 0.082(14) -0.018(11) 0.013(11) 0.005(11)
C105 0.052(15) 0.041(14) 0.072(13) 0.003(11) 0.021(11) 0.019(12)
C106 0.088(17) 0.023(12) 0.041(11) 0.012(9) 0.021(11) 0.014(12)
C107 0.056(15) 0.071(17) 0.036(11) 0.013(10) 0.023(10) 0.004(13)
C108 0.055(13) 0.023(11) 0.074(13) 0.000(9) 0.023(11) -0.008(10)
C109 0.052(14) 0.065(15) 0.063(13) -0.002(11) 0.029(10) -0.009(11)
C110 0.054(14) 0.042(13) 0.036(11) -0.003(9) 0.016(10) -0.013(11)
C111 0.029(12) 0.051(13) 0.052(11) 0.003(10) 0.017(9) 0.008(11)
C112 0.055(14) 0.064(15) 0.043(11) -0.018(10) 0.029(10) 0.003(13)
C113 0.056(14) 0.050(14) 0.081(14) -0.013(11) 0.027(11) 0.012(11)
C114 0.055(15) 0.076(16) 0.057(12) 0.006(11) 0.028(10) 0.015(12)
C115 0.069(16) 0.053(15) 0.044(11) 0.003(10) 0.024(10) 0.030(13)
C116 0.074(15) 0.017(11) 0.058(12) 0.003(9) 0.031(11) 0.012(11)
C117 0.062(15) 0.072(15) 0.025(12) -0.006(11) -0.006(11) 0.027(12)
C118 0.078(16) 0.062(14) 0.077(17) -0.025(12) 0.032(13) -0.019(12)
C119 0.079(18) 0.098(18) 0.064(15) 0.011(13) -0.009(14) -0.017(14)
C120 0.037(14) 0.072(16) 0.083(17) -0.032(13) -0.005(14) -0.003(12)
C121 0.050(15) 0.058(14) 0.111(20) -0.025(13) 0.018(14) -0.015(12)
C122 0.083(18) 0.051(13) 0.058(13) 0.032(11) 0.023(14) 0.032(12)
C123 0.066(16) 0.070(14) 0.147(19) -0.003(14) 0.002(14) 0.008(12)
C124 0.063(14) 0.040(14) 0.073(16) -0.016(12) 0.023(12) -0.005(11)
C125 0.077(16) 0.072(16) 0.078(16) -0.003(13) 0.053(12) -0.005(12)
C126 0.105(19) 0.066(17) 0.114(19) -0.011(15) 0.076(16) -0.016(14)
C127 0.062(16) 0.070(18) 0.147(23) -0.035(17) 0.069(16) 0.003(13)
C128 0.068(16) 0.084(18) 0.122(21) 0.003(16) 0.036(15) 0.006(13)
C129 0.065(15) 0.042(14) 0.112(17) -0.008(13) 0.040(13) 0.015(11)
C130 0.171(25) 0.109(20) 0.238(30) -0.060(20) 0.131(23) 0.003(18)
C131 0.054(13) 0.051(13) 0.059(13) -0.012(11) 0.038(11) -0.008(10)
C132 0.059(14) 0.048(13) 0.080(15) 0.005(12) 0.040(12) -0.007(11)
C133 0.069(15) 0.064(15) 0.052(14) 0.001(11) 0.013(11) 0.012(12)
C134 0.075(15) 0.053(14) 0.073(15) -0.002(13) 0.024(13) -0.010(11)
C135 0.078(15) 0.069(15) 0.068(14) -0.002(12) 0.042(13) -0.007(12)
C136 0.055(14) 0.064(14) 0.062(15) 0.000(11) 0.035(10) 0.001(11)
C137 0.102(17) 0.063(15) 0.129(18) 0.011(13) 0.057(14) -0.005(13)
C138 0.054(13) 0.047(13) 0.034(12) 0.000(10) 0.005(10) 0.002(10)
C139 0.178(25) 0.116(20) 0.072(16) 0.019(15) 0.077(17) 0.088(18)
C140 0.124(21) 0.114(21) 0.079(17) 0.033(16) 0.049(16) 0.036(16)
C141 0.051(14) 0.037(12) 0.117(19) -0.011(13) 0.020(14) 0.019(10)
C142 0.079(17) 0.138(21) 0.066(15) -0.040(15) -0.002(13) 0.023(15)
C143 0.088(17) 0.141(21) 0.063(17) -0.030(14) -0.001(13) 0.068(15)
C144 0.080(15) 0.079(15) 0.102(16) -0.009(12) 0.022(12) 0.018(12)

loop_
_atom_site_label
_atom_site_type_symbol
_atom_site_fract_x
_atom_site_fract_y
_atom_site_fract_z
_atom_site_U_iso_or_equiv
_atom_site_thermal_displace_type
_atom_site_occupancy
_atom_site_calc_flag
_atom_site_refinement_flags
_atom_site_disorder_group
Fe1 Fe 0.78121(14) 0.18337(5) 0.81898(12) 0.0443(8) Uani 1 d . .
O1 O 0.5876(6) 0.1615(2) 0.5514(5) 0.039(3) Uani 1 d . .
N1 N 0.7382(9) 0.1849(3) 0.7105(6) 0.042(3) Uani 1 d . .
N2 N 0.8952(7) 0.1963(3) 0.8074(8) 0.043(4) Uani 1 d . .
N3 N 0.8176(10) 0.2023(3) 0.9196(7) 0.051(4) Uani 1 d . .
N4 N 0.6636(7) 0.1931(2) 0.8206(7) 0.037(3) Uani 1 d . .
C1 C 0.6583(11) 0.1789(3) 0.6715(8) 0.040(4) Uani 1 d . .
C2 C 0.6593(11) 0.1697(3) 0.5981(8) 0.039(4) Uani 1 d . .
C3 C 0.7372(10) 0.1720(3) 0.5935(8) 0.040(5) Uani 1 d . .
H3 H 0.7565(10) 0.1679(3) 0.5530(8) 0.048 Uiso 1 calc R .
C4 C 0.7856(11) 0.1821(3) 0.6618(9) 0.043(4) Uani 1 d . .
C5 C 0.8700(11) 0.1896(3) 0.6758(8) 0.039(4) Uani 1 d . .
C6 C 0.9194(11) 0.1961(4) 0.7444(10) 0.048(5) Uani 1 d . .
C7 C 1.0059(11) 0.2041(3) 0.7598(9) 0.052(5) Uani 1 d . .
H7 H 1.0371(11) 0.2066(3) 0.7262(9) 0.063 Uiso 1 calc R .
C8 C 1.0346(10) 0.2076(3) 0.8316(10) 0.052(5) Uani 1 d . .
H8 H 1.0903(10) 0.2119(3) 0.8574(10) 0.063 Uiso 1 calc R .
C9 C 0.9648(11) 0.2034(3) 0.8617(10) 0.044(4) Uani 1 d . .
C10 C 0.9692(10) 0.2068(3) 0.9324(9) 0.044(5) Uani 1 d . .
C11 C 0.9006(13) 0.2070(4) 0.9569(10) 0.050(5) Uani 1 d . .
C12 C 0.9054(12) 0.2130(4) 1.0317(10) 0.069(6) Uani 1 d . .
H12 H 0.9539(12) 0.2169(4) 1.0693(10) 0.082 Uiso 1 calc R .
C13 C 0.8246(12) 0.2116(3) 1.0354(8) 0.057(5) Uani 1 d . .
H13 H 0.8075(12) 0.2144(3) 1.0775(8) 0.068 Uiso 1 calc R .
C14 C 0.7713(13) 0.2055(3) 0.9681(9) 0.048(5) Uani 1 d . .
C15 C 0.6855(13) 0.2032(4) 0.9475(8) 0.051(5) Uani 1 d . .
C16 C 0.6345(11) 0.1986(3) 0.8795(9) 0.042(4) Uani 1 d . .
C17 C 0.5462(11) 0.1997(3) 0.8617(9) 0.053(5) Uani 1 d . .
H17 H 0.5135(11) 0.2034(3) 0.8937(9) 0.064 Uiso 1 calc R .
C18 C 0.5175(10) 0.1947(4) 0.7910(8) 0.061(5) Uani 1 d . .
H18 H 0.4610(10) 0.1944(4) 0.7636(8) 0.073 Uiso 1 calc R .
C19 C 0.5889(11) 0.1900(3) 0.7654(9) 0.038(4) Uani 1 d . .
C20 C 0.5880(10) 0.1821(3) 0.6953(8) 0.037(4) Uani 1 d . .
C21 C 0.9089(11) 0.1905(4) 0.6153(9) 0.050(5) Uani 1 d . .
C22 C 0.8744(10) 0.2107(4) 0.5603(10) 0.065(6) Uani 1 d . .
H22 H 0.8287(10) 0.2231(4) 0.5629(10) 0.078 Uiso 1 calc R .
C23 C 0.9060(12) 0.2131(4) 0.5012(12) 0.074(6) Uani 1 d . .
H23 H 0.8839(12) 0.2279(4) 0.4654(12) 0.089 Uiso 1 calc R .
C24 C 0.9702(13) 0.1937(5) 0.4950(11) 0.066(6) Uani 1 d . .
C25 C 1.0042(11) 0.1737(5) 0.5497(12) 0.074(7) Uani 1 d . .
H25 H 1.0493(11) 0.1610(5) 0.5471(12) 0.089 Uiso 1 calc R .
C26 C 0.9735(10) 0.1721(4) 0.6081(10) 0.062(6) Uani 1 d . .
H26 H 0.9974(10) 0.1578(4) 0.6446(10) 0.074 Uiso 1 calc R .
C27 C 1.0048(10) 0.1945(4) 0.4301(9) 0.084(6) Uani 1 d . .
H27A H 0.9934(58) 0.2146(9) 0.4070(33) 0.126 Uiso 1 calc R .
H27B H 0.9782(48) 0.1785(16) 0.3965(27) 0.126 Uiso 1 calc R .
H27C H 1.0649(14) 0.1911(24) 0.4453(11) 0.126 Uiso 1 calc R .
C28 C 1.0511(10) 0.2123(4) 0.9876(8) 0.046(5) Uani 1 d . .
C29 C 1.0951(11) 0.1887(4) 1.0272(10) 0.076(6) Uani 1 d . .
H29 H 1.0788(11) 0.1682(4) 1.0153(10) 0.091 Uiso 1 calc R .
C30 C 1.1627(11) 0.1947(4) 1.0842(9) 0.069(6) Uani 1 d . .
H30 H 1.1904(11) 0.1781(4) 1.1123(9) 0.083 Uiso 1 calc R .
C31 C 1.1915(9) 0.2246(4) 1.1018(8) 0.047(5) Uani 1 d . .
C32 C 1.1486(10) 0.2479(4) 1.0595(9) 0.055(5) Uani 1 d . .
H32 H 1.1663(10) 0.2685(4) 1.0692(9) 0.066 Uiso 1 calc R .
C33 C 1.0790(10) 0.2415(4) 1.0023(8) 0.054(5) Uani 1 d . .
H33 H 1.0510(10) 0.2578(4) 0.9734(8) 0.064 Uiso 1 calc R .
C34 C 1.2646(9) 0.2307(4) 1.1669(7) 0.066(5) Uani 1 d . .
H34A H 1.3107(23) 0.2170(15) 1.1659(27) 0.098 Uiso 1 calc R .
H34B H 1.2474(19) 0.2270(21) 1.2102(7) 0.098 Uiso 1 calc R .
H34C H 1.2827(38) 0.2520(7) 1.1661(27) 0.098 Uiso 1 calc R .
C35 C 0.6429(11) 0.2086(5) 1.0040(10) 0.060(6) Uani 1 d . .
C36 C 0.6121(11) 0.1838(5) 1.0334(9) 0.064(6) Uani 1 d . .
H36 H 0.6244(11) 0.1637(5) 1.0211(9) 0.077 Uiso 1 calc R .
C37 C 0.5636(11) 0.1876(5) 1.0806(9) 0.071(6) Uani 1 d . .
H37 H 0.5421(11) 0.1703(5) 1.0989(9) 0.085 Uiso 1 calc R .
C38 C 0.5469(11) 0.2171(6) 1.1006(8) 0.068(6) Uani 1 d . .
C39 C 0.5796(13) 0.2421(5) 1.0739(10) 0.082(7) Uani 1 d . .
H39 H 0.5701(13) 0.2623(5) 1.0879(10) 0.099 Uiso 1 calc R .
C40 C 0.6271(11) 0.2370(5) 1.0259(9) 0.077(6) Uani 1 d . .
H40 H 0.6493(11) 0.2543(5) 1.0078(9) 0.093 Uiso 1 calc R .
C41 C 0.4885(12) 0.2208(5) 1.1494(10) 0.128(9) Uani 1 d . .
H41A H 0.5170(35) 0.2136(32) 1.1974(22) 0.192 Uiso 1 calc R .
H41B H 0.4380(42) 0.2086(26) 1.1305(43) 0.192 Uiso 1 calc R .
H41C H 0.4735(73) 0.2424(7) 1.1513(62) 0.192 Uiso 1 calc R .
C42 C 0.5006(10) 0.1793(4) 0.6478(7) 0.040(4) Uani 1 d . .
C43 C 0.4547(11) 0.1530(4) 0.6493(8) 0.047(5) Uani 1 d . .
H43 H 0.4809(11) 0.1353(4) 0.6739(8) 0.057 Uiso 1 calc R .
C44 C 0.3702(11) 0.1525(4) 0.6144(8) 0.042(4) Uani 1 d . .
H44 H 0.3393(11) 0.1346(4) 0.6174(8) 0.050 Uiso 1 calc R .
C45 C 0.3301(10) 0.1769(4) 0.5761(8) 0.042(4) Uani 1 d . .
C46 C 0.3769(11) 0.2029(4) 0.5731(7) 0.051(5) Uani 1 d . .
H46 H 0.3512(11) 0.2203(4) 0.5472(7) 0.061 Uiso 1 calc R .
C47 C 0.4608(10) 0.2035(3) 0.6079(9) 0.043(4) Uani 1 d . .
H47 H 0.4920(10) 0.2213(3) 0.6040(9) 0.052 Uiso 1 calc R .
C48 C 0.2386(9) 0.1775(3) 0.5407(8) 0.053(5) Uani 1 d . .
H48A H 0.2292(9) 0.1806(19) 0.4895(10) 0.079 Uiso 1 calc R .
H48B H 0.2129(12) 0.1942(12) 0.5604(32) 0.079 Uiso 1 calc R .
H48C H 0.2138(12) 0.1580(8) 0.5490(37) 0.079 Uiso 1 calc R .
Fe2 Fe 0.56119(14) 0.13683(5) 0.46998(11) 0.0425(7) Uani 1 d . .
O2 O 0.5898(6) 0.0415(2) 0.6493(5) 0.053(3) Uani 1 d . .
N5 N 0.5989(10) 0.0940(3) 0.5126(6) 0.045(4) Uani 1 d . .
N6 N 0.6691(7) 0.1377(3) 0.4396(6) 0.040(3) Uani 1 d . .
N7 N 0.5135(9) 0.1694(3) 0.3923(6) 0.040(3) Uani 1 d . .
N8 N 0.4414(7) 0.1239(3) 0.4590(6) 0.038(3) Uani 1 d . .
C49 C 0.5545(11) 0.0778(4) 0.5503(8) 0.038(4) Uani 1 d . .
C50 C 0.6140(13) 0.0578(4) 0.5992(8) 0.047(5) Uani 1 d . .
C51 C 0.6892(11) 0.0617(4) 0.5884(10) 0.060(5) Uani 1 d . .
H51 H 0.7390(11) 0.0515(4) 0.6126(10) 0.072 Uiso 1 calc R .
C52 C 0.6802(13) 0.0839(4) 0.5343(9) 0.050(5) Uani 1 d . .
C53 C 0.7441(11) 0.0948(4) 0.5084(8) 0.039(4) Uani 1 d . .
C54 C 0.7400(11) 0.1190(4) 0.4631(8) 0.048(5) Uani 1 d . .
C55 C 0.8058(10) 0.1309(4) 0.4390(8) 0.045(5) Uani 1 d . .
H55 H 0.8597(10) 0.1222(4) 0.4472(8) 0.054 Uiso 1 calc R .
C56 C 0.7793(10) 0.1563(4) 0.4030(8) 0.044(4) Uani 1 d . .
H56 H 0.8113(10) 0.1692(4) 0.3814(8) 0.053 Uiso 1 calc R .
C57 C 0.6944(11) 0.1611(4) 0.4020(8) 0.045(5) Uani 1 d . .
C58 C 0.6456(10) 0.1863(4) 0.3717(8) 0.038(4) Uani 1 d . .
C59 C 0.5631(12) 0.1895(4) 0.3669(7) 0.041(5) Uani 1 d . .
C60 C 0.5105(10) 0.2137(3) 0.3309(7) 0.038(4) Uani 1 d . .
H60 H 0.5291(10) 0.2309(3) 0.3096(7) 0.045 Uiso 1 calc R .
C61 C 0.4320(10) 0.2090(4) 0.3314(7) 0.038(4) Uani 1 d . .
H61 H 0.3857(10) 0.2214(4) 0.3092(7) 0.046 Uiso 1 calc R .
C62 C 0.4299(11) 0.1808(4) 0.3726(8) 0.043(4) Uani 1 d . .
C63 C 0.3618(10) 0.1661(4) 0.3840(7) 0.036(4) Uani 1 d . .
C64 C 0.3675(10) 0.1389(4) 0.4240(8) 0.037(4) Uani 1 d . .
C65 C 0.2979(10) 0.1245(4) 0.4376(8) 0.042(4) Uani 1 d . .
H65 H 0.2417(10) 0.1308(4) 0.4206(8) 0.051 Uiso 1 calc R .
C66 C 0.3258(11) 0.1002(4) 0.4786(9) 0.052(5) Uani 1 d . .
H66 H 0.2925(11) 0.0858(4) 0.4948(9) 0.062 Uiso 1 calc R .
C67 C 0.4137(12) 0.0998(4) 0.4939(9) 0.047(5) Uani 1 d . .
C68 C 0.4669(12) 0.0785(3) 0.5393(8) 0.038(4) Uani 1 d . .
C69 C 0.8248(12) 0.0793(4) 0.5350(9) 0.052(5) Uani 1 d . .
C70 C 0.8320(12) 0.0490(5) 0.5166(10) 0.080(7) Uani 1 d . .
H70 H 0.7850(12) 0.0384(5) 0.4883(10) 0.096 Uiso 1 calc R .
C71 C 0.9068(17) 0.0344(5) 0.5392(13) 0.101(8) Uani 1 d . .
H71 H 0.9100(17) 0.0139(5) 0.5238(13) 0.122 Uiso 1 calc R .
C72 C 0.9760(16) 0.0469(6) 0.5815(14) 0.088(8) Uani 1 d . .
C73 C 0.9696(13) 0.0777(6) 0.6045(10) 0.092(7) Uani 1 d . .
H73 H 1.0160(13) 0.0872(6) 0.6365(10) 0.111 Uiso 1 calc R .
C74 C 0.8944(13) 0.0938(5) 0.5798(9) 0.074(6) Uani 1 d . .
H74 H 0.8907(13) 0.1146(5) 0.5933(9) 0.089 Uiso 1 calc R .
C75 C 1.0622(12) 0.0319(5) 0.6146(11) 0.142(10) Uani 1 d . .
H75A H 1.0672(42) 0.0264(34) 0.6641(28) 0.213 Uiso 1 calc R .
H75B H 1.1062(12) 0.0465(14) 0.6128(79) 0.213 Uiso 1 calc R .
H75C H 1.0676(41) 0.0135(21) 0.5876(54) 0.213 Uiso 1 calc R .
C76 C 0.6851(9) 0.2093(4) 0.3365(10) 0.047(5) Uani 1 d . .
C77 C 0.7137(10) 0.2362(5) 0.3693(9) 0.066(5) Uani 1 d . .
H77 H 0.7083(10) 0.2395(5) 0.4159(9) 0.079 Uiso 1 calc R .
C78 C 0.7510(11) 0.2598(5) 0.3384(13) 0.083(6) Uani 1 d . .
H78 H 0.7726(11) 0.2777(5) 0.3646(13) 0.099 Uiso 1 calc R .
C79 C 0.7549(14) 0.2561(6) 0.2698(14) 0.095(8) Uani 1 d . .
C80 C 0.7283(12) 0.2294(7) 0.2366(11) 0.095(7) Uani 1 d . .
H80 H 0.7323(12) 0.2263(7) 0.1896(11) 0.114 Uiso 1 calc R .
C81 C 0.6951(12) 0.2063(4) 0.2694(10) 0.083(6) Uani 1 d . .
H81 H 0.6787(12) 0.1877(4) 0.2444(10) 0.099 Uiso 1 calc R .
C82 C 0.7930(12) 0.2809(5) 0.2330(11) 0.144(11) Uani 1 d . .
H82A H 0.8386(68) 0.2910(26) 0.2680(18) 0.216 Uiso 1 calc R .
H82B H 0.7505(29) 0.2960(20) 0.2113(75) 0.216 Uiso 1 calc R .
H82C H 0.8145(89) 0.2714(7) 0.1960(58) 0.216 Uiso 1 calc R .
C83 C 0.2802(9) 0.1802(4) 0.3509(8) 0.039(4) Uani 1 d . .
C84 C 0.2601(10) 0.2097(4) 0.3680(8) 0.044(4) Uani 1 d . .
H84 H 0.2999(10) 0.2216(4) 0.4013(8) 0.053 Uiso 1 calc R .
C85 C 0.1816(11) 0.2217(4) 0.3363(10) 0.054(5) Uani 1 d . .
H85 H 0.1675(11) 0.2412(4) 0.3512(10) 0.065 Uiso 1 calc R .
C86 C 0.1241(12) 0.2064(5) 0.2842(10) 0.061(5) Uani 1 d . .
C87 C 0.1443(10) 0.1770(4) 0.2676(8) 0.055(5) Uani 1 d . .
H87 H 0.1045(10) 0.1652(4) 0.2339(8) 0.066 Uiso 1 calc R .
C88 C 0.2215(10) 0.1646(4) 0.2995(8) 0.046(4) Uani 1 d . .
H88 H 0.2345(10) 0.1447(4) 0.2856(8) 0.055 Uiso 1 calc R .
C89 C 0.0418(9) 0.2213(4) 0.2465(8) 0.076(6) Uani 1 d . .
H89A H -0.0002(18) 0.2158(19) 0.2708(34) 0.114 Uiso 1 calc R .
H89B H 0.0240(33) 0.2142(18) 0.1972(18) 0.114 Uiso 1 calc R .
H89C H 0.0487(18) 0.2436(4) 0.2472(47) 0.114 Uiso 1 calc R .
C90 C 0.4244(9) 0.0552(4) 0.5707(9) 0.044(4) Uani 1 d . .
C91 C 0.3913(11) 0.0631(4) 0.6272(10) 0.065(5) Uani 1 d . .
H91 H 0.4020(11) 0.0828(4) 0.6481(10) 0.078 Uiso 1 calc R .
C92 C 0.3427(11) 0.0422(6) 0.6531(10) 0.079(6) Uani 1 d . .
H92 H 0.3190(11) 0.0484(6) 0.6899(10) 0.094 Uiso 1 calc R .
C93 C 0.3287(13) 0.0127(6) 0.6257(12) 0.079(7) Uani 1 d . .
C94 C 0.3643(11) 0.0048(5) 0.5713(11) 0.075(6) Uani 1 d . .
H94 H 0.3577(11) -0.0153(5) 0.5521(11) 0.091 Uiso 1 calc R .
C95 C 0.4087(10) 0.0262(4) 0.5454(9) 0.062(5) Uani 1 d . .
H95 H 0.4299(10) 0.0203(4) 0.5070(9) 0.074 Uiso 1 calc R .
C96 C 0.2726(10) -0.0090(4) 0.6538(9) 0.094(7) Uani 1 d . .
H96A H 0.2913(45) -0.0095(20) 0.7059(9) 0.141 Uiso 1 calc R .
H96B H 0.2756(55) -0.0296(7) 0.6351(48) 0.141 Uiso 1 calc R .
H96C H 0.2151(16) -0.0016(15) 0.6385(52) 0.141 Uiso 1 calc R .
Fe3 Fe 0.6441(2) 0.02911(5) 0.74269(12) 0.0497(8) Uani 1 d . .
O3 O 0.7853(6) 0.1410(2) 0.8382(5) 0.048(3) Uani 1 d . .
N9 N 0.6742(10) 0.0697(3) 0.7959(6) 0.047(4) Uani 1 d . .
N10 N 0.7620(8) 0.0266(3) 0.7422(6) 0.042(4) Uani 1 d . .
N11 N 0.6380(9) -0.0185(3) 0.7301(6) 0.043(3) Uani 1 d . .
N12 N 0.5492(7) 0.0242(4) 0.7902(6) 0.047(4) Uani 1 d . .
C97 C 0.6206(12) 0.0888(4) 0.8193(7) 0.048(5) Uani 1 d . .
C98 C 0.6538(12) 0.1186(4) 0.8378(8) 0.051(5) Uani 1 d . .
H98 H 0.6271(12) 0.1352(4) 0.8541(8) 0.062 Uiso 1 calc R .
C99 C 0.7310(12) 0.1189(4) 0.8276(7) 0.042(5) Uani 1 d . .
C100 C 0.7457(12) 0.0877(4) 0.8049(7) 0.042(4) Uani 1 d . .
C101 C 0.8195(12) 0.0774(4) 0.7922(8) 0.046(5) Uani 1 d . .
C102 C 0.8260(12) 0.0480(4) 0.7623(8) 0.052(5) Uani 1 d . .
C103 C 0.8990(10) 0.0387(4) 0.7427(9) 0.053(5) Uani 1 d . .
H103 H 0.9493(10) 0.0499(4) 0.7503(9) 0.064 Uiso 1 calc R .
C104 C 0.8830(12) 0.0114(4) 0.7121(9) 0.063(5) Uani 1 d . .
H104 H 0.9206(12) -0.0006(4) 0.6945(9) 0.076 Uiso 1 calc R .
C105 C 0.7992(12) 0.0029(4) 0.7100(9) 0.054(5) Uani 1 d . .
C106 C 0.7626(13) -0.0252(4) 0.6868(8) 0.050(5) Uani 1 d . .
C107 C 0.6886(12) -0.0354(5) 0.6964(8) 0.052(5) Uani 1 d . .
C108 C 0.6521(11) -0.0652(4) 0.6774(8) 0.049(5) Uani 1 d . .
H108 H 0.6723(11) -0.0809(4) 0.6528(8) 0.059 Uiso 1 calc R .
C109 C 0.5835(11) -0.0664(4) 0.7013(8) 0.057(5) Uani 1 d . .
H109 H 0.5470(11) -0.0834(4) 0.6973(8) 0.069 Uiso 1 calc R .
C110 C 0.5758(11) -0.0375(4) 0.7341(8) 0.043(5) Uani 1 d . .
C111 C 0.5106(10) -0.0302(4) 0.7649(8) 0.043(4) Uani 1 d . .
C112 C 0.5010(11) -0.0010(5) 0.7918(8) 0.051(5) Uani 1 d . .
C113 C 0.4353(10) 0.0070(4) 0.8213(9) 0.061(5) Uani 1 d . .
H113 H 0.3940(10) -0.0067(4) 0.8282(9) 0.073 Uiso 1 calc R .
C114 C 0.4406(11) 0.0376(5) 0.8384(8) 0.061(5) Uani 1 d . .
H114 H 0.4035(11) 0.0492(5) 0.8572(8) 0.073 Uiso 1 calc R .
C115 C 0.5162(12) 0.0487(4) 0.8213(8) 0.053(5) Uani 1 d . .
C116 C 0.5460(12) 0.0785(4) 0.8299(8) 0.047(5) Uani 1 d . .
C117 C 0.8975(12) 0.0955(4) 0.8147(10) 0.056(6) Uani 1 d . .
C118 C 0.9446(13) 0.0913(4) 0.8830(11) 0.070(6) Uani 1 d . .
H118 H 0.9229(13) 0.0788(4) 0.9135(11) 0.084 Uiso 1 calc R .
C119 C 1.0238(14) 0.1044(5) 0.9104(10) 0.086(7) Uani 1 d . .
H119 H 1.0547(14) 0.1011(5) 0.9584(10) 0.103 Uiso 1 calc R .
C120 C 1.0552(11) 0.1224(5) 0.8652(13) 0.068(6) Uani 1 d . .
C121 C 1.0069(13) 0.1270(4) 0.7974(12) 0.074(6) Uani 1 d . .
H121 H 1.0278(13) 0.1397(4) 0.7668(12) 0.089 Uiso 1 calc R .
C122 C 0.9290(13) 0.1141(4) 0.7714(9) 0.063(6) Uani 1 d . .
H122 H 0.8975(13) 0.1181(4) 0.7239(9) 0.076 Uiso 1 calc R .
C123 C 1.1404(10) 0.1375(4) 0.8906(10) 0.100(7) Uani 1 d . .
H12A H 1.1831(13) 0.1233(11) 0.8839(60) 0.150 Uiso 1 calc R .
H12B H 1.1517(33) 0.1427(25) 0.9411(19) 0.150 Uiso 1 calc R .
H12C H 1.1412(27) 0.1562(16) 0.8632(45) 0.150 Uiso 1 calc R .
C124 C 0.8106(11) -0.0458(4) 0.6509(11) 0.058(5) Uani 1 d . .
C125 C 0.8163(11) -0.0390(4) 0.5820(11) 0.069(6) Uani 1 d . .
H125 H 0.7869(11) -0.0220(4) 0.5569(11) 0.083 Uiso 1 calc R .
C126 C 0.8632(14) -0.0566(5) 0.5514(11) 0.086(7) Uani 1 d . .
H126 H 0.8693(14) -0.0512(5) 0.5060(11) 0.103 Uiso 1 calc R .
C127 C 0.9031(12) -0.0827(6) 0.5857(15) 0.085(7) Uani 1 d . .
C128 C 0.8965(12) -0.0907(5) 0.6539(13) 0.090(7) Uani 1 d . .
H128 H 0.9223(12) -0.1086(5) 0.6775(13) 0.107 Uiso 1 calc R .
C129 C 0.8499(11) -0.0710(4) 0.6854(10) 0.070(6) Uani 1 d . .
H129 H 0.8458(11) -0.0755(4) 0.7318(10) 0.084 Uiso 1 calc R .
C130 C 0.9532(14) -0.1035(5) 0.5500(13) 0.158(11) Uani 1 d . .
H13A H 1.0087(40) -0.0949(22) 0.5562(83) 0.237 Uiso 1 calc R .
H13B H 0.9248(59) -0.1052(33) 0.4993(21) 0.237 Uiso 1 calc R .
H13C H 0.9581(94) -0.1239(13) 0.5718(64) 0.237 Uiso 1 calc R .
C131 C 0.4545(10) -0.0548(4) 0.7745(10) 0.050(5) Uani 1 d . .
C132 C 0.4034(11) -0.0708(4) 0.7136(10) 0.058(5) Uani 1 d . .
H132 H 0.4069(11) -0.0659(4) 0.6672(10) 0.070 Uiso 1 calc R .
C133 C 0.3499(11) -0.0931(4) 0.7228(10) 0.062(5) Uani 1 d . .
H133 H 0.3161(11) -0.1030(4) 0.6818(10) 0.074 Uiso 1 calc R .
C134 C 0.3422(12) -0.1020(4) 0.7876(12) 0.066(5) Uani 1 d . .
C135 C 0.3936(12) -0.0869(4) 0.8472(10) 0.068(5) Uani 1 d . .
H135 H 0.3905(12) -0.0927(4) 0.8932(10) 0.081 Uiso 1 calc R .
C136 C 0.4490(10) -0.0636(4) 0.8414(9) 0.056(5) Uani 1 d . .
H136 H 0.4825(10) -0.0539(4) 0.8828(9) 0.068 Uiso 1 calc R .
C137 C 0.2801(11) -0.1253(4) 0.7965(10) 0.093(7) Uani 1 d . .
H13D H 0.2416(43) -0.1159(8) 0.8200(54) 0.139 Uiso 1 calc R .
H13E H 0.3091(12) -0.1424(13) 0.8255(50) 0.139 Uiso 1 calc R .
H13F H 0.2490(49) -0.1330(19) 0.7497(10) 0.139 Uiso 1 calc R .
C138 C 0.4966(10) 0.0998(4) 0.8610(9) 0.046(5) Uani 1 d . .
C139 C 0.4384(15) 0.1185(5) 0.8195(11) 0.113(9) Uani 1 d . .
H139 H 0.4282(15) 0.1176(5) 0.7693(11) 0.136 Uiso 1 calc R .
C140 C 0.3941(13) 0.1387(5) 0.8481(12) 0.102(8) Uani 1 d . .
H140 H 0.3548(13) 0.1516(5) 0.8169(12) 0.122 Uiso 1 calc R .
C141 C 0.4038(11) 0.1412(4) 0.9195(13) 0.069(6) Uani 1 d . .
C142 C 0.4623(12) 0.1226(5) 0.9641(10) 0.099(7) Uani 1 d . .
H142 H 0.4725(12) 0.1236(5) 1.0143(10) 0.118 Uiso 1 calc R .
C143 C 0.5070(11) 0.1017(5) 0.9308(11) 0.102(8) Uani 1 d . .
H143 H 0.5465(11) 0.0884(5) 0.9607(11) 0.122 Uiso 1 calc R .
C144 C 0.3553(10) 0.1639(4) 0.9565(9) 0.087(6) Uani 1 d . .
H14A H 0.3938(18) 0.1794(15) 0.9831(48) 0.131 Uiso 1 calc R .
H14B H 0.3313(57) 0.1525(5) 0.9892(43) 0.131 Uiso 1 calc R .
H14C H 0.3109(44) 0.1740(19) 0.9203(10) 0.131 Uiso 1 calc R .
C145 C 1.2073(21) 0.1112(7) 0.7087(16) 0.104(13) Uiso 0.50 d PD .
C146 C 1.2421(17) 0.0933(6) 0.7788(14) 0.089(12) Uiso 0.50 d PD .
C147 C 1.1852(13) 0.0679(5) 0.7859(10) 0.154(9) Uiso 1 d D .
C148 C 1.2073(14) 0.0534(4) 0.8607(10) 0.169(10) Uiso 1 d D .
C149 C 1.1466(13) 0.0267(4) 0.8608(11) 0.156(9) Uiso 1 d D .
C150 C 1.1607(14) 0.0002(4) 0.8153(12) 0.165(10) Uiso 1 d D .
C151 C 1.1012(16) -0.0263(5) 0.8165(13) 0.224(13) Uiso 1 d D .
C152 C 1.1169(16) -0.0531(5) 0.7728(12) 0.194(12) Uiso 1 d D .
C15A C 1.0984(23) -0.0483(7) 0.6957(13) 0.111(14) Uiso 0.50 d PD .
C15B C 1.1209(28) -0.0762(9) 0.6577(17) 0.159(19) Uiso 0.50 d PD .
C153 C 0.4510(22) 0.1399(13) 1.1982(26) 0.164(6) Uiso 0.55(2) d PD 1
C154 C 0.3570(22) 0.1352(9) 1.1841(23) 0.164(6) Uiso 0.55(2) d PD 1
C155 C 0.3293(20) 0.1066(9) 1.1361(24) 0.164(6) Uiso 0.55(2) d PD 1
C156 C 0.2420(21) 0.0969(8) 1.1401(22) 0.164(6) Uiso 0.55(2) d PD 1
C157 C 0.2129(24) 0.0683(9) 1.0944(28) 0.164(6) Uiso 0.55(2) d PD 1
C158 C 0.1266(19) 0.0574(7) 1.0996(23) 0.164(6) Uiso 0.55(2) d PD 1
C159 C 0.1260(22) 0.0216(7) 1.0935(28) 0.164(6) Uiso 0.55(2) d PD 1
C160 C 0.0424(24) 0.0090(8) 1.0928(25) 0.164(6) Uiso 0.55(2) d PD 1
C161 C 0.4240(29) 0.1438(17) 1.2123(30) 0.164(6) Uiso 0.45(2) d PD 2
C162 C 0.3922(25) 0.1273(11) 1.1414(25) 0.164(6) Uiso 0.45(2) d PD 2
C163 C 0.3001(22) 0.1193(8) 1.1269(29) 0.164(6) Uiso 0.45(2) d PD 2
C164 C 0.2830(27) 0.0869(9) 1.0971(27) 0.164(6) Uiso 0.45(2) d PD 2
C165 C 0.1972(27) 0.0761(9) 1.1041(40) 0.164(6) Uiso 0.45(2) d PD 2
C166 C 0.1895(23) 0.0415(8) 1.0989(29) 0.164(6) Uiso 0.45(2) d PD 2
C167 C 0.0962(23) 0.0320(9) 1.0701(33) 0.164(6) Uiso 0.45(2) d PD 2
C168 C 0.0943(29) -0.0035(9) 1.0789(31) 0.164(6) Uiso 0.45(2) d PD 2
C169 C 0.9782(20) 0.1293(9) 1.1061(21) 0.154(5) Uiso 0.554(15) d PD 1
C170 C 0.9105(19) 0.1059(8) 1.0840(22) 0.154(5) Uiso 0.554(15) d PD 1
C171 C 0.8335(21) 0.1183(7) 1.0294(22) 0.154(5) Uiso 0.554(15) d PD 1
C172 C 0.7592(18) 0.0968(7) 1.0272(21) 0.154(5) Uiso 0.554(15) d PD 1
C173 C 0.7723(24) 0.0648(7) 1.0010(26) 0.154(5) Uiso 0.554(15) d PD 1
C174 C 0.7001(28) 0.0439(8) 1.0070(29) 0.154(5) Uiso 0.554(15) d PD 1
C175 C 0.6999(24) 0.0132(7) 0.9730(22) 0.154(5) Uiso 0.554(15) d PD 1
C176 C 0.6284(36) -0.0076(10) 0.9843(32) 0.154(5) Uiso 0.554(15) d PD 1
C177 C 0.5972(31) -0.0314(9) 1.0016(27) 0.154(5) Uiso 0.446(15) d PD 2
C178 C 0.6432(45) -0.0093(11) 0.9677(34) 0.154(5) Uiso 0.446(15) d PD 2
C179 C 0.6546(28) 0.0222(8) 1.0076(27) 0.154(5) Uiso 0.446(15) d PD 2
C180 C 0.7239(34) 0.0398(10) 0.9874(34) 0.154(5) Uiso 0.446(15) d PD 2
C181 C 0.7404(28) 0.0708(9) 1.0246(31) 0.154(5) Uiso 0.446(15) d PD 2
C182 C 0.8191(24) 0.0854(9) 1.0144(27) 0.154(5) Uiso 0.446(15) d PD 2
C183 C 0.8314(26) 0.1181(8) 1.0457(34) 0.154(5) Uiso 0.446(15) d PD 2
C184 C 0.9218(28) 0.1280(10) 1.0581(29) 0.154(5) Uiso 0.446(15) d PD 2

loop_
_atom_type_symbol
_atom_type_description
_atom_type_scat_dispersion_real
_atom_type_scat_dispersion_imag
_atom_type_scat_source
C C 0.0181 0.0091 'International Tables Vol C Tables 4.2.6.8 and 6.1.1.4'
H H 0.0000 0.0000 'International Tables Vol C Tables 4.2.6.8 and 6.1.1.4'
N N 0.0311 0.0180 'International Tables Vol C Tables 4.2.6.8 and 6.1.1.4'
O O 0.0492 0.0322 'International Tables Vol C Tables 4.2.6.8 and 6.1.1.4'
Fe Fe -1.1336 3.1974 'International Tables Vol C Tables 4.2.6.8 and 6.1.1.4'

loop_
_geom_angle_atom_site_label_1
_geom_angle_atom_site_label_2
_geom_angle_atom_site_label_3
_geom_angle
_geom_angle_site_symmetry_1
_geom_angle_site_symmetry_3
_geom_angle_publ_flag
O3 Fe1 N4 100.7(5) . . ?
O3 Fe1 N1 102.8(4) . . ?
N4 Fe1 N1 86.6(5) . . ?
O3 Fe1 N2 107.8(5) . . ?
N4 Fe1 N2 151.4(5) . . ?
N1 Fe1 N2 87.2(5) . . ?
O3 Fe1 N3 102.6(5) . . ?
N4 Fe1 N3 86.3(6) . . ?
N1 Fe1 N3 154.4(5) . . ?
N2 Fe1 N3 87.4(6) . . ?
C2 O1 Fe2 133.8(9) . . ?
C1 N1 C4 104.6(13) . . ?
C1 N1 Fe1 125.6(12) . . ?
C4 N1 Fe1 126.8(11) . . ?
C9 N2 C6 107.1(14) . . ?
C9 N2 Fe1 126.0(13) . . ?
C6 N2 Fe1 126.5(11) . . ?
C14 N3 C11 106.8(15) . . ?
C14 N3 Fe1 128.1(12) . . ?
C11 N3 Fe1 123.3(13) . . ?
C16 N4 C19 102.3(12) . . ?
C16 N4 Fe1 127.7(11) . . ?
C19 N4 Fe1 128.8(11) . . ?
N1 C1 C20 125.6(15) . . ?
N1 C1 C2 108.7(14) . . ?
C20 C1 C2 125.7(15) . . ?
C3 C2 O1 132.9(16) . . ?
C3 C2 C1 108.2(13) . . ?
O1 C2 C1 118.9(15) . . ?
C2 C3 C4 105.9(14) . . ?
N1 C4 C5 125.0(15) . . ?
N1 C4 C3 112.5(14) . . ?
C5 C4 C3 122.5(16) . . ?
C6 C5 C4 122.3(16) . . ?
C6 C5 C21 118.8(16) . . ?
C4 C5 C21 118.9(14) . . ?
N2 C6 C5 127.5(16) . . ?
N2 C6 C7 109.3(14) . . ?
C5 C6 C7 123.2(17) . . ?
C8 C7 C6 107.1(15) . . ?
C7 C8 C9 107.9(15) . . ?
C10 C9 N2 127.1(17) . . ?
C10 C9 C8 124.3(17) . . ?
N2 C9 C8 108.5(15) . . ?
C11 C10 C9 122.4(15) . . ?
C11 C10 C28 115.7(16) . . ?
C9 C10 C28 121.8(17) . . ?
C10 C11 N3 129.1(17) . . ?
C10 C11 C12 122.0(19) . . ?
N3 C11 C12 108.9(15) . . ?
C13 C12 C11 104.9(15) . . ?
C12 C13 C14 110.0(17) . . ?
N3 C14 C15 121.4(16) . . ?
N3 C14 C13 109.4(17) . . ?
C15 C14 C13 129.2(19) . . ?
C16 C15 C14 127.4(16) . . ?
C16 C15 C35 116.3(18) . . ?
C14 C15 C35 116.1(16) . . ?
N4 C16 C15 124.0(17) . . ?
N4 C16 C17 112.3(13) . . ?
C15 C16 C17 123.7(17) . . ?
C18 C17 C16 107.4(14) . . ?
C17 C18 C19 106.4(14) . . ?
C20 C19 N4 122.6(15) . . ?
C20 C19 C18 125.9(15) . . ?
N4 C19 C18 111.5(13) . . ?
C1 C20 C19 124.5(14) . . ?
C1 C20 C42 123.7(15) . . ?
C19 C20 C42 111.8(14) . . ?
C26 C21 C22 117.5(16) . . ?
C26 C21 C5 125.7(18) . . ?
C22 C21 C5 116.7(18) . . ?
C21 C22 C23 121.0(18) . . ?
C24 C23 C22 119.9(19) . . ?
C25 C24 C23 118.7(19) . . ?
C25 C24 C27 119.4(21) . . ?
C23 C24 C27 122.0(22) . . ?
C26 C25 C24 120.7(18) . . ?
C25 C26 C21 122.1(18) . . ?
C33 C28 C29 118.8(15) . . ?
C33 C28 C10 119.2(16) . . ?
C29 C28 C10 121.8(15) . . ?
C28 C29 C30 120.6(16) . . ?
C29 C30 C31 121.8(15) . . ?
C32 C31 C30 116.8(14) . . ?
C32 C31 C34 122.4(16) . . ?
C30 C31 C34 120.7(15) . . ?
C31 C32 C33 120.7(15) . . ?
C28 C33 C32 121.2(16) . . ?
C40 C35 C36 116.9(19) . . ?
C40 C35 C15 123.6(20) . . ?
C36 C35 C15 119.3(18) . . ?
C35 C36 C37 122.0(18) . . ?
C36 C37 C38 119.6(18) . . ?
C39 C38 C37 119.3(17) . . ?
C39 C38 C41 122.1(21) . . ?
C37 C38 C41 118.5(23) . . ?
C38 C39 C40 119.0(19) . . ?
C35 C40 C39 123.2(20) . . ?
C47 C42 C43 117.7(15) . . ?
C47 C42 C20 121.6(16) . . ?
C43 C42 C20 120.3(15) . . ?
C42 C43 C44 119.8(14) . . ?
C45 C44 C43 122.5(15) . . ?
C44 C45 C46 117.4(14) . . ?
C44 C45 C48 123.6(16) . . ?
C46 C45 C48 118.9(16) . . ?
C47 C46 C45 120.3(16) . . ?
C42 C47 C46 122.2(15) . . ?
O1 Fe2 N8 104.2(4) . . ?
O1 Fe2 N6 102.4(4) . . ?
N8 Fe2 N6 153.4(4) . . ?
O1 Fe2 N5 101.6(4) . . ?
N8 Fe2 N5 88.6(6) . . ?
N6 Fe2 N5 86.4(6) . . ?
O1 Fe2 N7 100.5(4) . . ?
N8 Fe2 N7 86.7(6) . . ?
N6 Fe2 N7 88.2(6) . . ?
N5 Fe2 N7 157.9(4) . . ?
C50 O2 Fe3 133.6(10) . . ?
C52 N5 C49 107.5(15) . . ?
C52 N5 Fe2 125.3(13) . . ?
C49 N5 Fe2 122.0(12) . . ?
C57 N6 C54 104.3(14) . . ?
C57 N6 Fe2 125.9(12) . . ?
C54 N6 Fe2 128.7(13) . . ?
C59 N7 C62 108.6(13) . . ?
C59 N7 Fe2 123.1(11) . . ?
C62 N7 Fe2 125.9(11) . . ?
C64 N8 C67 103.0(13) . . ?
C64 N8 Fe2 129.3(12) . . ?
C67 N8 Fe2 127.2(11) . . ?
N5 C49 C68 126.2(16) . . ?
N5 C49 C50 106.6(15) . . ?
C68 C49 C50 127.0(18) . . ?
C51 C50 O2 130.9(18) . . ?
C51 C50 C49 108.8(16) . . ?
O2 C50 C49 120.0(18) . . ?
C50 C51 C52 106.9(17) . . ?
N5 C52 C53 124.8(18) . . ?
N5 C52 C51 110.2(17) . . ?
C53 C52 C51 124.9(18) . . ?
C54 C53 C52 126.3(17) . . ?
C54 C53 C69 117.6(17) . . ?
C52 C53 C69 116.0(16) . . ?
C53 C54 N6 123.2(17) . . ?
C53 C54 C55 126.4(18) . . ?
N6 C54 C55 110.1(16) . . ?
C56 C55 C54 107.9(16) . . ?
C55 C56 C57 108.4(15) . . ?
N6 C57 C58 125.1(17) . . ?
N6 C57 C56 109.3(15) . . ?
C58 C57 C56 125.6(18) . . ?
C59 C58 C57 124.8(16) . . ?
C59 C58 C76 118.1(15) . . ?
C57 C58 C76 116.7(16) . . ?
C58 C59 N7 127.0(16) . . ?
C58 C59 C60 125.7(18) . . ?
N7 C59 C60 107.2(15) . . ?
C61 C60 C59 110.8(15) . . ?
C60 C61 C62 107.8(14) . . ?
C63 C62 N7 125.6(16) . . ?
C63 C62 C61 128.4(16) . . ?
N7 C62 C61 105.6(14) . . ?
C62 C63 C64 123.3(15) . . ?
C62 C63 C83 116.2(15) . . ?
C64 C63 C83 120.6(15) . . ?
N8 C64 C63 125.6(15) . . ?
N8 C64 C65 111.2(14) . . ?
C63 C64 C65 123.1(16) . . ?
C66 C65 C64 107.3(14) . . ?
C65 C66 C67 108.0(15) . . ?
N8 C67 C68 124.2(17) . . ?
N8 C67 C66 110.4(15) . . ?
C68 C67 C66 125.4(17) . . ?
C67 C68 C49 123.7(15) . . ?
C67 C68 C90 115.0(16) . . ?
C49 C68 C90 121.1(15) . . ?
C70 C69 C74 118.6(18) . . ?
C70 C69 C53 118.9(18) . . ?
C74 C69 C53 122.6(17) . . ?
C71 C70 C69 120.0(19) . . ?
C72 C71 C70 124.6(23) . . ?
C71 C72 C73 116.7(21) . . ?
C71 C72 C75 129.2(26) . . ?
C73 C72 C75 113.9(26) . . ?
C74 C73 C72 119.9(20) . . ?
C69 C74 C73 120.0(19) . . ?
C77 C76 C81 114.4(18) . . ?
C77 C76 C58 120.8(17) . . ?
C81 C76 C58 124.8(18) . . ?
C76 C77 C78 124.2(18) . . ?
C79 C78 C77 118.3(19) . . ?
C80 C79 C78 118.4(23) . . ?
C80 C79 C82 120.6(24) . . ?
C78 C79 C82 120.9(24) . . ?
C79 C80 C81 121.7(21) . . ?
C76 C81 C80 122.8(19) . . ?
C88 C83 C84 117.5(14) . . ?
C88 C83 C63 120.1(16) . . ?
C84 C83 C63 122.3(15) . . ?
C85 C84 C83 120.0(15) . . ?
C86 C85 C84 122.2(16) . . ?
C85 C86 C87 117.3(16) . . ?
C85 C86 C89 120.6(19) . . ?
C87 C86 C89 122.1(19) . . ?
C88 C87 C86 121.0(15) . . ?
C87 C88 C83 121.7(15) . . ?
C95 C90 C91 115.7(17) . . ?
C95 C90 C68 124.2(17) . . ?
C91 C90 C68 119.9(17) . . ?
C92 C91 C90 121.1(18) . . ?
C93 C92 C91 121.0(20) . . ?
C92 C93 C94 117.4(21) . . ?
C92 C93 C96 119.2(24) . . ?
C94 C93 C96 123.4(23) . . ?
C95 C94 C93 119.9(21) . . ?
C90 C95 C94 124.8(18) . . ?
O2 Fe3 N10 103.2(4) . . ?
O2 Fe3 N9 103.4(4) . . ?
N10 Fe3 N9 86.8(6) . . ?
O2 Fe3 N12 103.9(5) . . ?
N10 Fe3 N12 152.8(4) . . ?
N9 Fe3 N12 88.5(6) . . ?
O2 Fe3 N11 100.1(4) . . ?
N10 Fe3 N11 87.8(6) . . ?
N9 Fe3 N11 156.5(5) . . ?
N12 Fe3 N11 86.0(6) . . ?
C99 O3 Fe1 135.2(10) . . ?
C97 N9 C100 103.2(14) . . ?
C97 N9 Fe3 126.5(13) . . ?
C100 N9 Fe3 129.1(13) . . ?
C102 N10 C105 102.4(14) . . ?
C102 N10 Fe3 130.6(12) . . ?
C105 N10 Fe3 126.4(12) . . ?
C110 N11 C107 106.1(14) . . ?
C110 N11 Fe3 128.1(13) . . ?
C107 N11 Fe3 123.8(12) . . ?
C112 N12 C115 107.2(14) . . ?
C112 N12 Fe3 128.8(12) . . ?
C115 N12 Fe3 123.6(13) . . ?
N9 C97 C116 122.7(17) . . ?
N9 C97 C98 113.0(16) . . ?
C116 C97 C98 124.0(19) . . ?
C99 C98 C97 107.0(17) . . ?
O3 C99 C98 129.2(17) . . ?
O3 C99 C100 124.5(17) . . ?
C98 C99 C100 106.1(17) . . ?
C101 C100 N9 124.3(17) . . ?
C101 C100 C99 125.3(17) . . ?
N9 C100 C99 110.4(16) . . ?
C100 C101 C102 122.1(17) . . ?
C100 C101 C117 121.6(16) . . ?
C102 C101 C117 116.1(17) . . ?
N10 C102 C101 125.4(18) . . ?
N10 C102 C103 112.2(15) . . ?
C101 C102 C103 122.1(20) . . ?
C104 C103 C102 107.2(16) . . ?
C103 C104 C105 108.5(17) . . ?
C106 C105 C104 125.0(18) . . ?
C106 C105 N10 125.0(18) . . ?
C104 C105 N10 109.7(16) . . ?
C107 C106 C105 124.8(18) . . ?
C107 C106 C124 119.2(17) . . ?
C105 C106 C124 115.9(18) . . ?
C106 C107 N11 124.9(18) . . ?
C106 C107 C108 126.0(19) . . ?
N11 C107 C108 109.0(16) . . ?
C109 C108 C107 106.5(16) . . ?
C108 C109 C110 107.9(16) . . ?
N11 C110 C111 125.6(17) . . ?
N11 C110 C109 110.4(15) . . ?
C111 C110 C109 124.0(17) . . ?
C112 C111 C110 122.8(16) . . ?
C112 C111 C131 118.2(16) . . ?
C110 C111 C131 118.7(16) . . ?
N12 C112 C111 126.2(17) . . ?
N12 C112 C113 110.0(16) . . ?
C111 C112 C113 123.7(18) . . ?
C114 C113 C112 109.3(17) . . ?
C113 C114 C115 105.5(16) . . ?
C116 C115 N12 126.4(18) . . ?
C116 C115 C114 125.6(17) . . ?
N12 C115 C114 107.9(16) . . ?
C97 C116 C115 126.2(16) . . ?
C97 C116 C138 118.8(16) . . ?
C115 C116 C138 114.7(17) . . ?
C118 C117 C122 117.8(19) . . ?
C118 C117 C101 116.3(19) . . ?
C122 C117 C101 125.7(17) . . ?
C117 C118 C119 123.3(19) . . ?
C120 C119 C118 117.9(18) . . ?
C121 C120 C119 118.4(18) . . ?
C121 C120 C123 120.3(22) . . ?
C119 C120 C123 121.3(21) . . ?
C120 C121 C122 123.1(19) . . ?
C117 C122 C121 119.5(18) . . ?
C129 C124 C125 119.5(18) . . ?
C129 C124 C106 120.0(19) . . ?
C125 C124 C106 120.5(18) . . ?
C126 C125 C124 120.4(19) . . ?
C125 C126 C127 120.7(20) . . ?
C126 C127 C128 120.3(19) . . ?
C126 C127 C130 121.1(25) . . ?
C128 C127 C130 118.6(25) . . ?
C127 C128 C129 117.3(20) . . ?
C124 C129 C128 121.7(19) . . ?
C136 C131 C132 117.8(16) . . ?
C136 C131 C111 122.0(17) . . ?
C132 C131 C111 120.2(17) . . ?
C133 C132 C131 119.9(16) . . ?
C134 C133 C132 123.8(18) . . ?
C133 C134 C135 116.4(17) . . ?
C133 C134 C137 123.0(20) . . ?
C135 C134 C137 120.5(20) . . ?
C136 C135 C134 122.6(17) . . ?
C131 C136 C135 119.5(17) . . ?
C143 C138 C139 116.5(18) . . ?
C143 C138 C116 122.0(17) . . ?
C139 C138 C116 121.5(17) . . ?
C138 C139 C140 121.6(19) . . ?
C141 C140 C139 122.9(20) . . ?
C140 C141 C142 117.7(19) . . ?
C140 C141 C144 126.0(20) . . ?
C142 C141 C144 116.3(21) . . ?
C141 C142 C143 116.9(18) . . ?
C138 C143 C142 124.3(18) . . ?
C147 C146 C145 111.2(17) . . ?
C146 C147 C148 113.5(15) . . ?
C147 C148 C149 108.8(14) . . ?
C150 C149 C148 111.4(15) . . ?
C149 C150 C151 111.2(15) . . ?
C152 C151 C150 111.2(16) . . ?
C15A C152 C151 116.6(17) . . ?
C152 C15A C15B 111.9(19) . . ?
C153 C154 C155 109.8(19) . . ?
C156 C155 C154 108.8(18) . . ?
C157 C156 C155 110.5(18) . . ?
C156 C157 C158 111.4(19) . . ?
C157 C158 C159 106.7(18) . . ?
C160 C159 C158 110.8(20) . . ?
C161 C162 C163 111.1(20) . . ?
C162 C163 C164 111.0(20) . . ?
C163 C164 C165 109.2(19) . . ?
C166 C165 C164 111.0(20) . . ?
C165 C166 C167 110.4(19) . . ?
C168 C167 C166 105.9(18) . . ?
C169 C170 C171 112.6(20) . . ?
C170 C171 C172 108.7(18) . . ?
C173 C172 C171 112.2(19) . . ?
C172 C173 C174 109.2(18) . . ?
C175 C174 C173 113.8(19) . . ?
C174 C175 C176 111.4(19) . . ?
C177 C178 C179 110.6(20) . . ?
C180 C179 C178 108.0(19) . . ?
C181 C180 C179 112.0(19) . . ?
C182 C181 C180 111.1(19) . . ?
C181 C182 C183 111.2(20) . . ?
C184 C183 C182 110.1(20) . . ?

loop_
_geom_bond_atom_site_label_1
_geom_bond_atom_site_label_2
_geom_bond_distance
_geom_bond_site_symmetry_2
_geom_bond_publ_flag
Fe1 O3 1.886(10) . ?
Fe1 N4 2.022(12) . ?
Fe1 N1 2.048(11) . ?
Fe1 N2 2.060(13) . ?
Fe1 N3 2.068(13) . ?
O1 C2 1.344(15) . ?
O1 Fe2 1.873(9) . ?
N1 C1 1.37(2) . ?
N1 C4 1.40(2) . ?
N2 C9 1.38(2) . ?
N2 C6 1.40(2) . ?
N3 C14 1.39(2) . ?
N3 C11 1.39(2) . ?
N4 C16 1.39(2) . ?
N4 C19 1.42(2) . ?
C1 C20 1.38(2) . ?
C1 C2 1.49(2) . ?
C2 C3 1.34(2) . ?
C3 C4 1.43(2) . ?
C4 C5 1.40(2) . ?
C5 C6 1.40(2) . ?
C5 C21 1.50(2) . ?
C6 C7 1.44(2) . ?
C7 C8 1.36(2) . ?
C8 C9 1.46(2) . ?
C9 C10 1.37(2) . ?
C10 C11 1.36(2) . ?
C10 C28 1.51(2) . ?
C11 C12 1.47(2) . ?
C12 C13 1.38(2) . ?
C13 C14 1.40(2) . ?
C14 C15 1.39(2) . ?
C15 C16 1.39(2) . ?
C15 C35 1.49(2) . ?
C16 C17 1.42(2) . ?
C17 C18 1.35(2) . ?
C18 C19 1.43(2) . ?
C19 C20 1.41(2) . ?
C20 C42 1.51(2) . ?
C21 C26 1.39(2) . ?
C21 C22 1.39(2) . ?
C22 C23 1.40(2) . ?
C23 C24 1.40(2) . ?
C24 C25 1.38(2) . ?
C24 C27 1.53(2) . ?
C25 C26 1.38(2) . ?
C28 C33 1.36(2) . ?
C28 C29 1.37(2) . ?
C29 C30 1.38(2) . ?
C30 C31 1.40(2) . ?
C31 C32 1.39(2) . ?
C31 C34 1.53(2) . ?
C32 C33 1.41(2) . ?
C35 C40 1.36(2) . ?
C35 C36 1.39(2) . ?
C36 C37 1.39(2) . ?
C37 C38 1.39(2) . ?
C38 C39 1.39(2) . ?
C38 C41 1.55(2) . ?
C39 C40 1.40(2) . ?
C42 C47 1.38(2) . ?
C42 C43 1.38(2) . ?
C43 C44 1.39(2) . ?
C44 C45 1.37(2) . ?
C45 C46 1.39(2) . ?
C45 C48 1.50(2) . ?
C46 C47 1.38(2) . ?
Fe2 N8 2.036(12) . ?
Fe2 N6 2.049(12) . ?
Fe2 N5 2.073(13) . ?
Fe2 N7 2.077(12) . ?
O2 C50 1.36(2) . ?
O2 Fe3 1.884(10) . ?
N5 C52 1.38(2) . ?
N5 C49 1.38(2) . ?
N6 C57 1.39(2) . ?
N6 C54 1.41(2) . ?
N7 C59 1.39(2) . ?
N7 C62 1.43(2) . ?
N8 C64 1.40(2) . ?
N8 C67 1.40(2) . ?
C49 C68 1.42(2) . ?
C49 C50 1.47(2) . ?
C50 C51 1.34(2) . ?
C51 C52 1.41(2) . ?
C52 C53 1.39(2) . ?
C53 C54 1.37(2) . ?
C53 C69 1.47(2) . ?
C54 C55 1.41(2) . ?
C55 C56 1.33(2) . ?
C56 C57 1.43(2) . ?
C57 C58 1.40(2) . ?
C58 C59 1.37(2) . ?
C58 C76 1.47(2) . ?
C59 C60 1.43(2) . ?
C60 C61 1.33(2) . ?
C61 C62 1.47(2) . ?
C62 C63 1.38(2) . ?
C63 C64 1.41(2) . ?
C63 C83 1.48(2) . ?
C64 C65 1.41(2) . ?
C65 C66 1.33(2) . ?
C66 C67 1.42(2) . ?
C67 C68 1.42(2) . ?
C68 C90 1.47(2) . ?
C69 C70 1.38(2) . ?
C69 C74 1.40(2) . ?
C70 C71 1.37(2) . ?
C71 C72 1.34(3) . ?
C72 C73 1.43(3) . ?
C72 C75 1.55(2) . ?
C73 C74 1.41(2) . ?
C76 C77 1.36(2) . ?
C76 C81 1.37(2) . ?
C77 C78 1.42(2) . ?
C78 C79 1.37(2) . ?
C79 C80 1.35(2) . ?
C79 C82 1.53(3) . ?
C80 C81 1.39(2) . ?
C83 C88 1.38(2) . ?
C83 C84 1.40(2) . ?
C84 C85 1.39(2) . ?
C85 C86 1.37(2) . ?
C86 C87 1.39(2) . ?
C86 C89 1.52(2) . ?
C87 C88 1.38(2) . ?
C90 C95 1.36(2) . ?
C90 C91 1.41(2) . ?
C91 C92 1.40(2) . ?
C92 C93 1.39(2) . ?
C93 C94 1.40(2) . ?
C93 C96 1.54(2) . ?
C94 C95 1.37(2) . ?
Fe3 N10 1.979(13) . ?
Fe3 N9 2.050(13) . ?
Fe3 N12 2.058(12) . ?
Fe3 N11 2.094(13) . ?
O3 C99 1.30(2) . ?
N9 C97 1.39(2) . ?
N9 C100 1.40(2) . ?
N10 C102 1.40(2) . ?
N10 C105 1.44(2) . ?
N11 C110 1.35(2) . ?
N11 C107 1.41(2) . ?
N12 C112 1.37(2) . ?
N12 C115 1.42(2) . ?
C97 C116 1.40(2) . ?
C97 C98 1.42(2) . ?
C98 C99 1.36(2) . ?
C99 C100 1.48(2) . ?
C100 C101 1.40(2) . ?
C101 C102 1.43(2) . ?
C101 C117 1.49(2) . ?
C102 C103 1.43(2) . ?
C103 C104 1.33(2) . ?
C104 C105 1.44(2) . ?
C105 C106 1.39(2) . ?
C106 C107 1.38(2) . ?
C106 C124 1.50(2) . ?
C107 C108 1.44(2) . ?
C108 C109 1.35(2) . ?
C109 C110 1.44(2) . ?
C110 C111 1.42(2) . ?
C111 C112 1.41(2) . ?
C111 C131 1.47(2) . ?
C112 C113 1.42(2) . ?
C113 C114 1.38(2) . ?
C114 C115 1.48(2) . ?
C115 C116 1.39(2) . ?
C116 C138 1.48(2) . ?
C117 C118 1.37(2) . ?
C117 C122 1.38(2) . ?
C118 C119 1.41(2) . ?
C119 C120 1.39(2) . ?
C120 C121 1.37(2) . ?
C120 C123 1.53(2) . ?
C121 C122 1.38(2) . ?
C124 C129 1.37(2) . ?
C124 C125 1.41(2) . ?
C125 C126 1.35(2) . ?
C126 C127 1.40(2) . ?
C127 C128 1.41(2) . ?
C127 C130 1.53(2) . ?
C128 C129 1.41(2) . ?
C131 C136 1.39(2) . ?
C131 C132 1.44(2) . ?
C132 C133 1.37(2) . ?
C133 C134 1.36(2) . ?
C134 C135 1.41(2) . ?
C134 C137 1.50(2) . ?
C135 C136 1.40(2) . ?
C138 C143 1.33(2) . ?
C138 C139 1.36(2) . ?
C139 C140 1.37(2) . ?
C140 C141 1.37(2) . ?
C141 C142 1.38(2) . ?
C141 C144 1.58(2) . ?
C142 C143 1.44(2) . ?
C145 C146 1.55(2) . ?
C146 C147 1.49(2) . ?
C147 C148 1.55(2) . ?
C148 C149 1.55(2) . ?
C149 C150 1.52(2) . ?
C150 C151 1.53(2) . ?
C151 C152 1.51(2) . ?
C152 C15A 1.47(2) . ?
C15A C15B 1.53(2) . ?
C153 C154 1.54(2) . ?
C154 C155 1.55(2) . ?
C155 C156 1.54(2) . ?
C156 C157 1.53(2) . ?
C157 C158 1.55(2) . ?
C158 C159 1.57(2) . ?
C159 C160 1.50(2) . ?
C161 C162 1.52(2) . ?
C162 C163 1.53(2) . ?
C163 C164 1.53(2) . ?
C164 C165 1.55(2) . ?
C165 C166 1.52(2) . ?
C166 C167 1.57(2) . ?
C167 C168 1.56(2) . ?
C169 C170 1.50(2) . ?
C170 C171 1.53(2) . ?
C171 C172 1.55(2) . ?
C172 C173 1.52(2) . ?
C173 C174 1.54(2) . ?
C174 C175 1.50(2) . ?
C175 C176 1.56(2) . ?
C177 C178 1.50(2) . ?
C178 C179 1.57(2) . ?
C179 C180 1.53(2) . ?
C180 C181 1.53(2) . ?
C181 C182 1.52(2) . ?
C182 C183 1.54(2) . ?
C183 C184 1.53(2) . ?
